data_1515803
loop_
_publ_author_name
'Peng, Yang'
'Fischer, Roland C.'
'Merrill, W. Alexander'
'Fischer, Jelena'
'Pu, Lihung'
'Ellis, Bobby D.'
'Fettinger, James C.'
'Herber, Rolfe H.'
'Power, Philip P.'

_publ_section_title
;
 Substituent effects in ditetrel alkyne analogues: multiple vs. single
 bonded isomers
;
_journal_issue 4
_journal_name_full 'Chemical Science'
_journal_page_first 461
_journal_paper_doi 10.1039/c0sc00240b
_journal_volume 1
_journal_year 2010
_chemical_formula_moiety 'C60 H72 Cl4 Sn2'
_chemical_formula_sum 'C60 H72 Cl4 Sn2'
_chemical_formula_weight 1172.36
_chemical_name_systematic
;
?
;
_space_group_IT_number 56
_symmetry_cell_setting orthorhombic
_symmetry_space_group_name_Hall '-P 2ab 2ac'
_symmetry_space_group_name_H-M 'P c c n'
_atom_sites_solution_hydrogens geom
_atom_sites_solution_primary direct
_atom_sites_solution_secondary difmap
_audit_creation_method SHELXL-97
_cell_angle_alpha 90.00
_cell_angle_beta 90.00
_cell_angle_gamma 90.00
_cell_formula_units_Z 4
_cell_length_a 20.3965(16)
_cell_length_b 15.7884(13)
_cell_length_c 17.1574(14)
_cell_measurement_reflns_used 6488
_cell_measurement_temperature 90(2)
_cell_measurement_theta_max 25.50
_cell_measurement_theta_min 2.37
_cell_volume 5525.2(8)
_computing_cell_refinement 'SAINT (7.23A) (Bruker, 2005)'
_computing_data_collection 'Apex2 (1.0.27) (Bruker, 2004)'
_computing_data_reduction 'SAINT (7.23A) (Bruker, 2005)'
_computing_molecular_graphics 'SHELXTL 5.1, XP (Sheldrick, 1994)'
_computing_publication_material SHELXL97
_computing_structure_refinement 'SHELXL-97 (Sheldrick, 1997)'
_computing_structure_solution 'SHELXS-97 (Sheldrick, 1990)'
_diffrn_ambient_temperature 90(2)
_diffrn_measured_fraction_theta_full 1.000
_diffrn_measured_fraction_theta_max 1.000
_diffrn_measurement_device_type 'Bruker SMART APEXII'
_diffrn_measurement_method '\w and \f'
_diffrn_radiation_monochromator graphite
_diffrn_radiation_source 'fine-focus sealed tube'
_diffrn_radiation_type MoK\a
_diffrn_radiation_wavelength 0.71073
_diffrn_reflns_av_R_equivalents 0.0849
_diffrn_reflns_av_sigmaI/netI 0.0466
_diffrn_reflns_limit_h_max 24
_diffrn_reflns_limit_h_min -24
_diffrn_reflns_limit_k_max 18
_diffrn_reflns_limit_k_min -18
_diffrn_reflns_limit_l_max 20
_diffrn_reflns_limit_l_min -20
_diffrn_reflns_number 37024
_diffrn_reflns_theta_full 25.25
_diffrn_reflns_theta_max 25.25
_diffrn_reflns_theta_min 2.00
_exptl_absorpt_coefficient_mu 1.134
_exptl_absorpt_correction_T_max 0.9048
_exptl_absorpt_correction_T_min 0.8306
_exptl_absorpt_correction_type 'Empirical, SADABS (multi-scan)'
_exptl_absorpt_process_details 'SADABS 2.10 (Sheldrick, 2003)'
_exptl_crystal_colour Colorless
_exptl_crystal_density_diffrn 1.409
_exptl_crystal_density_method 'not measured'
_exptl_crystal_description Block
_exptl_crystal_F_000 2400
_exptl_crystal_size_max 0.17
_exptl_crystal_size_mid 0.16
_exptl_crystal_size_min 0.09
_refine_diff_density_max 0.944
_refine_diff_density_min -0.753
_refine_diff_density_rms 0.087
_refine_ls_extinction_method none
_refine_ls_goodness_of_fit_ref 1.064
_refine_ls_hydrogen_treatment constr
_refine_ls_matrix_type full
_refine_ls_number_parameters 324
_refine_ls_number_reflns 5003
_refine_ls_number_restraints 0
_refine_ls_restrained_S_all 1.064
_refine_ls_R_factor_all 0.0691
_refine_ls_R_factor_gt 0.0568
_refine_ls_shift/su_max 0.001
_refine_ls_shift/su_mean 0.000
_refine_ls_structure_factor_coef Fsqd
_refine_ls_weighting_details 'calc w=1/[\s^2^(Fo^2^)+(0.0215P)^2^+25.3285P] where P=(Fo^2^+2Fc^2^)/3'
_refine_ls_weighting_scheme calc
_refine_ls_wR_factor_gt 0.1251
_refine_ls_wR_factor_ref 0.1304
_reflns_number_gt 4136
_reflns_number_total 5003
_reflns_threshold_expression >2sigma(I)
_cod_data_source_file c0sc00240b.txt
_cod_data_source_block 1342ffmip
_cod_depositor_comments
;
The following automatic conversions were performed:

'_symmetry_cell_setting' value 'Orthorhombic' changed to
'orthorhombic' according to
/usr/data/users/saulius/automatic-downloads/retrospective/RSC/lib/dictionaries/cif_core.dic
dictionary named 'cif_core.dic' version 2.4.2 from 2011-04-26.

Automatic conversion script
Id: cif_fix_values 2281 2013-09-26 08:29:07Z andrius 
;
_cod_database_code 1515803

loop_
_symmetry_equiv_pos_as_xyz
'x, y, z'
'-x+1/2, -y+1/2, z'
'-x, y+1/2, -z+1/2'
'x+1/2, -y, -z+1/2'
'-x, -y, -z'
'x-1/2, y-1/2, -z'
'x, -y-1/2, z-1/2'
'-x-1/2, y, z-1/2'

loop_
_atom_site_label
_atom_site_type_symbol
_atom_site_fract_x
_atom_site_fract_y
_atom_site_fract_z
_atom_site_U_iso_or_equiv
_atom_site_adp_type
_atom_site_occupancy
_atom_site_symmetry_multiplicity
_atom_site_calc_flag
_atom_site_refinement_flags
_atom_site_disorder_group
Sn1 Sn 0.40782(2) 0.53290(3) 0.01556(3) 0.03219(15) Uani 0.66 1 d P 1
Cl1 Cl 0.48343(9) 0.41526(11) 0.06163(10) 0.0367(4) Uani 0.66 1 d P 1
Sn1A Sn 0.42330(5) 0.46896(6) 0.05718(6) 0.0322(2) Uani 0.34 1 d P 2
Cl1A Cl 0.55146(19) 0.4354(2) 0.0602(2) 0.0404(9) Uani 0.34 1 d P 2
Cl2 Cl 0.34180(7) 0.77538(8) 0.32104(8) 0.0438(3) Uani 1 1 d . .
C1 C 0.4108(2) 0.5962(3) 0.1317(3) 0.0383(12) Uani 1 1 d . .
C2 C 0.3492(2) 0.5854(3) 0.1677(3) 0.0262(9) Uani 1 1 d . .
C3 C 0.3278(2) 0.6392(3) 0.2264(2) 0.0231(9) Uani 1 1 d . .
H3 H 0.2861 0.6316 0.2501 0.028 Uiso 1 1 calc R .
C4 C 0.3690(2) 0.7043(3) 0.2495(2) 0.0259(9) Uani 1 1 d . .
C5 C 0.4304(2) 0.7147(3) 0.2175(2) 0.0299(10) Uani 1 1 d . .
H5 H 0.4581 0.7587 0.2358 0.036 Uiso 1 1 calc R .
C6 C 0.4518(2) 0.6616(3) 0.1593(3) 0.0351(11) Uani 1 1 d . .
C7 C 0.3057(2) 0.5127(3) 0.1430(3) 0.0258(9) Uani 1 1 d . .
C8 C 0.2599(2) 0.5226(3) 0.0826(2) 0.0296(10) Uani 1 1 d . .
C9 C 0.2225(2) 0.4537(3) 0.0593(3) 0.0374(12) Uani 1 1 d . .
H9 H 0.1913 0.4602 0.0186 0.045 Uiso 1 1 calc R .
C10 C 0.2302(3) 0.3758(3) 0.0945(3) 0.0422(13) Uani 1 1 d . .
H10 H 0.2039 0.3291 0.0789 0.051 Uiso 1 1 calc R .
C11 C 0.2757(3) 0.3662(3) 0.1519(4) 0.0455(14) Uani 1 1 d . .
H11 H 0.2812 0.3121 0.1752 0.055 Uiso 1 1 calc R .
C12 C 0.3142(2) 0.4332(3) 0.1776(3) 0.0345(11) Uani 1 1 d . .
C13 C 0.2494(3) 0.6091(3) 0.0452(3) 0.0424(13) Uani 1 1 d . .
H13 H 0.2906 0.6427 0.0523 0.051 Uiso 1 1 calc R .
C14 C 0.1942(3) 0.6559(3) 0.0869(4) 0.0518(15) Uani 1 1 d . .
H14A H 0.1864 0.7104 0.0613 0.078 Uiso 1 1 calc R .
H14B H 0.2065 0.6655 0.1414 0.078 Uiso 1 1 calc R .
H14C H 0.1541 0.6217 0.0849 0.078 Uiso 1 1 calc R .
C15 C 0.2352(4) 0.6044(5) -0.0423(3) 0.076(2) Uani 1 1 d . .
H15A H 0.1921 0.5785 -0.0507 0.115 Uiso 1 1 calc R .
H15B H 0.2689 0.5701 -0.0680 0.115 Uiso 1 1 calc R .
H15C H 0.2354 0.6616 -0.0644 0.115 Uiso 1 1 calc R .
C16 C 0.3621(3) 0.4206(3) 0.2448(4) 0.0465(14) Uani 1 1 d . .
H16 H 0.3944 0.4682 0.2434 0.056 Uiso 1 1 calc R .
C17 C 0.4002(3) 0.3379(4) 0.2390(4) 0.0512(15) Uani 1 1 d . .
H17A H 0.3709 0.2902 0.2500 0.077 Uiso 1 1 calc R .
H17B H 0.4361 0.3382 0.2770 0.077 Uiso 1 1 calc R .
H17C H 0.4183 0.3320 0.1863 0.077 Uiso 1 1 calc R .
C18 C 0.3267(3) 0.4247(5) 0.3221(4) 0.076(2) Uani 1 1 d . .
H18A H 0.2967 0.3765 0.3265 0.115 Uiso 1 1 calc R .
H18B H 0.3017 0.4776 0.3253 0.115 Uiso 1 1 calc R .
H18C H 0.3587 0.4227 0.3646 0.115 Uiso 1 1 calc R .
C19 C 0.5209(3) 0.6735(4) 0.1291(3) 0.0439(14) Uani 1 1 d . .
C20 C 0.5334(3) 0.7380(4) 0.0751(3) 0.0545(18) Uani 1 1 d . .
C21 C 0.5973(4) 0.7494(5) 0.0483(4) 0.068(2) Uani 1 1 d . .
H21 H 0.6065 0.7929 0.0116 0.081 Uiso 1 1 calc R .
C22 C 0.6461(4) 0.6991(5) 0.0742(5) 0.077(3) Uani 1 1 d . .
H22 H 0.6891 0.7068 0.0541 0.093 Uiso 1 1 calc R .
C23 C 0.6350(3) 0.6365(4) 0.1293(5) 0.067(2) Uani 1 1 d . .
H23 H 0.6704 0.6027 0.1477 0.080 Uiso 1 1 calc R .
C24 C 0.5708(3) 0.6232(4) 0.1581(3) 0.0462(14) Uani 1 1 d . .
C25 C 0.4802(3) 0.7982(5) 0.0446(3) 0.068(2) Uani 1 1 d . .
H25 H 0.4393 0.7848 0.0744 0.081 Uiso 1 1 calc R .
C26 C 0.4945(4) 0.8878(7) 0.0588(7) 0.120(4) Uani 1 1 d . .
H26A H 0.5047 0.8962 0.1141 0.180 Uiso 1 1 calc R .
H26B H 0.4561 0.9220 0.0449 0.180 Uiso 1 1 calc R .
H26C H 0.5320 0.9052 0.0271 0.180 Uiso 1 1 calc R .
C27 C 0.4642(8) 0.7871(7) -0.0389(5) 0.184(8) Uani 1 1 d . .
H27A H 0.4381 0.8353 -0.0570 0.277 Uiso 1 1 calc R .
H27B H 0.4391 0.7347 -0.0459 0.277 Uiso 1 1 calc R .
H27C H 0.5049 0.7838 -0.0692 0.277 Uiso 1 1 calc R .
C28 C 0.5592(3) 0.5588(3) 0.2233(4) 0.0488(14) Uani 1 1 d . .
H28 H 0.5152 0.5329 0.2140 0.059 Uiso 1 1 calc R .
C29 C 0.5565(3) 0.6026(4) 0.3026(4) 0.0572(16) Uani 1 1 d . .
H29A H 0.5981 0.6317 0.3123 0.086 Uiso 1 1 calc R .
H29B H 0.5490 0.5602 0.3433 0.086 Uiso 1 1 calc R .
H29C H 0.5206 0.6438 0.3029 0.086 Uiso 1 1 calc R .
C30 C 0.6087(4) 0.4867(4) 0.2263(5) 0.080(2) Uani 1 1 d . .
H30A H 0.6106 0.4588 0.1753 0.120 Uiso 1 1 calc R .
H30B H 0.5952 0.4456 0.2660 0.120 Uiso 1 1 calc R .
H30C H 0.6520 0.5093 0.2394 0.120 Uiso 1 1 calc R .

loop_
_atom_site_aniso_label
_atom_site_aniso_U_11
_atom_site_aniso_U_22
_atom_site_aniso_U_33
_atom_site_aniso_U_23
_atom_site_aniso_U_13
_atom_site_aniso_U_12
Sn1 0.0340(3) 0.0379(3) 0.0247(2) -0.0099(2) 0.0035(2) -0.0128(2)
Cl1 0.0431(10) 0.0330(9) 0.0340(9) -0.0058(7) 0.0125(8) -0.0114(8)
Sn1A 0.0324(5) 0.0267(5) 0.0376(5) -0.0129(4) 0.0139(4) -0.0065(4)
Cl1A 0.050(2) 0.046(2) 0.0248(17) -0.0080(15) -0.0114(15) 0.0202(17)
Cl2 0.0603(8) 0.0326(6) 0.0386(7) -0.0191(5) -0.0013(6) -0.0056(6)
C1 0.032(3) 0.051(3) 0.031(3) -0.017(2) 0.008(2) -0.017(2)
C2 0.028(2) 0.026(2) 0.025(2) -0.0029(18) 0.0019(18) -0.0070(19)
C3 0.029(2) 0.021(2) 0.019(2) 0.0013(17) 0.0004(17) -0.0035(17)
C4 0.039(3) 0.020(2) 0.019(2) -0.0010(17) -0.0022(19) -0.0035(19)
C5 0.043(3) 0.027(2) 0.020(2) 0.0051(18) -0.008(2) -0.015(2)
C6 0.036(3) 0.050(3) 0.019(2) -0.001(2) 0.0019(19) -0.020(2)
C7 0.025(2) 0.024(2) 0.028(2) -0.0105(18) 0.0047(18) -0.0029(18)
C8 0.033(2) 0.031(2) 0.025(2) -0.0077(19) 0.0045(18) -0.008(2)
C9 0.039(3) 0.043(3) 0.031(3) -0.007(2) -0.001(2) -0.014(2)
C10 0.042(3) 0.027(3) 0.057(3) -0.013(2) -0.007(3) -0.013(2)
C11 0.046(3) 0.019(2) 0.071(4) -0.006(2) -0.012(3) -0.004(2)
C12 0.030(2) 0.022(2) 0.052(3) -0.006(2) -0.010(2) 0.0016(19)
C13 0.055(3) 0.042(3) 0.030(3) 0.011(2) -0.013(2) -0.026(3)
C14 0.059(4) 0.033(3) 0.064(4) 0.016(3) -0.019(3) -0.009(3)
C15 0.119(6) 0.077(5) 0.033(3) 0.019(3) -0.024(4) -0.052(5)
C16 0.043(3) 0.020(2) 0.076(4) 0.001(3) -0.027(3) 0.002(2)
C17 0.047(3) 0.049(3) 0.057(4) 0.022(3) 0.012(3) 0.023(3)
C18 0.076(5) 0.085(5) 0.068(4) -0.043(4) -0.041(4) 0.049(4)
C19 0.038(3) 0.065(4) 0.028(3) -0.022(2) 0.005(2) -0.029(3)
C20 0.055(3) 0.083(4) 0.026(3) -0.013(3) 0.006(2) -0.048(3)
C21 0.066(4) 0.082(5) 0.055(4) -0.027(4) 0.026(3) -0.047(4)
C22 0.063(5) 0.060(4) 0.109(6) -0.039(4) 0.046(5) -0.041(4)
C23 0.043(3) 0.052(4) 0.105(6) -0.039(4) 0.023(3) -0.024(3)
C24 0.043(3) 0.044(3) 0.051(3) -0.024(3) 0.012(3) -0.024(3)
C25 0.058(4) 0.117(6) 0.027(3) 0.029(3) -0.013(3) -0.055(4)
C26 0.060(5) 0.141(9) 0.160(10) -0.067(8) -0.040(6) 0.012(5)
C27 0.41(2) 0.091(7) 0.054(5) -0.008(5) -0.110(9) 0.027(10)
C28 0.040(3) 0.035(3) 0.071(4) -0.021(3) 0.003(3) -0.008(2)
C29 0.076(4) 0.038(3) 0.058(4) -0.009(3) -0.016(3) 0.005(3)
C30 0.068(5) 0.046(4) 0.126(7) -0.023(4) 0.019(4) -0.004(3)

loop_
_atom_type_symbol
_atom_type_description
_atom_type_scat_dispersion_real
_atom_type_scat_dispersion_imag
_atom_type_scat_source
C C 0.0033 0.0016 'International Tables Vol C Tables 4.2.6.8 and 6.1.1.4'
H H 0.0000 0.0000 'International Tables Vol C Tables 4.2.6.8 and 6.1.1.4'
Cl Cl 0.1484 0.1585 'International Tables Vol C Tables 4.2.6.8 and 6.1.1.4'
Sn Sn -0.6537 1.4246 'International Tables Vol C Tables 4.2.6.8 and 6.1.1.4'

loop_
_geom_angle_atom_site_label_1
_geom_angle_atom_site_label_2
_geom_angle_atom_site_label_3
_geom_angle
_geom_angle_site_symmetry_1
_geom_angle_site_symmetry_3
C1 Sn1 Cl1 91.90(16) . .
C1 Sn1 Cl1 106.23(13) . 5_665
Cl1 Sn1 Cl1 82.88(6) . 5_665
Sn1 Cl1 Sn1 97.12(6) . 5_665
C1 Sn1A Cl1A 86.95(15) . 5_665
C1 Sn1A Cl1A 105.13(15) . .
Cl1A Sn1A Cl1A 86.30(11) 5_665 .
Sn1A Cl1A Sn1A 93.69(11) 5_665 .
C6 C1 C2 118.1(4) . .
C6 C1 Sn1 130.0(3) . .
C2 C1 Sn1 108.2(3) . .
C6 C1 Sn1A 136.9(4) . .
C2 C1 Sn1A 103.1(3) . .
Sn1 C1 Sn1A 31.78(7) . .
C3 C2 C1 121.6(4) . .
C3 C2 C7 119.0(4) . .
C1 C2 C7 119.4(4) . .
C4 C3 C2 118.1(4) . .
C4 C3 H3 121.0 . .
C2 C3 H3 121.0 . .
C5 C4 C3 121.7(4) . .
C5 C4 Cl2 119.4(3) . .
C3 C4 Cl2 118.9(3) . .
C6 C5 C4 120.4(4) . .
C6 C5 H5 119.8 . .
C4 C5 H5 119.8 . .
C5 C6 C1 120.1(4) . .
C5 C6 C19 117.9(4) . .
C1 C6 C19 121.9(4) . .
C12 C7 C8 119.7(4) . .
C12 C7 C2 119.4(4) . .
C8 C7 C2 120.9(4) . .
C9 C8 C7 119.5(4) . .
C9 C8 C13 120.3(4) . .
C7 C8 C13 120.2(4) . .
C10 C9 C8 120.6(5) . .
C10 C9 H9 119.7 . .
C8 C9 H9 119.7 . .
C11 C10 C9 119.6(5) . .
C11 C10 H10 120.2 . .
C9 C10 H10 120.2 . .
C10 C11 C12 122.0(5) . .
C10 C11 H11 119.0 . .
C12 C11 H11 119.0 . .
C11 C12 C7 118.6(4) . .
C11 C12 C16 120.2(5) . .
C7 C12 C16 121.1(4) . .
C8 C13 C14 109.8(4) . .
C8 C13 C15 113.3(5) . .
C14 C13 C15 110.1(5) . .
C8 C13 H13 107.8 . .
C14 C13 H13 107.8 . .
C15 C13 H13 107.8 . .
C13 C14 H14A 109.5 . .
C13 C14 H14B 109.5 . .
H14A C14 H14B 109.5 . .
C13 C14 H14C 109.5 . .
H14A C14 H14C 109.5 . .
H14B C14 H14C 109.5 . .
C13 C15 H15A 109.5 . .
C13 C15 H15B 109.5 . .
H15A C15 H15B 109.5 . .
C13 C15 H15C 109.5 . .
H15A C15 H15C 109.5 . .
H15B C15 H15C 109.5 . .
C18 C16 C17 109.8(5) . .
C18 C16 C12 110.6(5) . .
C17 C16 C12 112.9(5) . .
C18 C16 H16 107.8 . .
C17 C16 H16 107.8 . .
C12 C16 H16 107.8 . .
C16 C17 H17A 109.5 . .
C16 C17 H17B 109.5 . .
H17A C17 H17B 109.5 . .
C16 C17 H17C 109.5 . .
H17A C17 H17C 109.5 . .
H17B C17 H17C 109.5 . .
C16 C18 H18A 109.5 . .
C16 C18 H18B 109.5 . .
H18A C18 H18B 109.5 . .
C16 C18 H18C 109.5 . .
H18A C18 H18C 109.5 . .
H18B C18 H18C 109.5 . .
C24 C19 C20 121.4(5) . .
C24 C19 C6 119.4(5) . .
C20 C19 C6 119.1(6) . .
C21 C20 C19 118.9(7) . .
C21 C20 C25 117.9(6) . .
C19 C20 C25 123.2(5) . .
C22 C21 C20 120.3(7) . .
C22 C21 H21 119.8 . .
C20 C21 H21 119.8 . .
C21 C22 C23 121.7(6) . .
C21 C22 H22 119.2 . .
C23 C22 H22 119.2 . .
C22 C23 C24 119.6(7) . .
C22 C23 H23 120.2 . .
C24 C23 H23 120.2 . .
C19 C24 C23 118.1(6) . .
C19 C24 C28 122.1(5) . .
C23 C24 C28 119.8(6) . .
C26 C25 C27 108.6(7) . .
C26 C25 C20 113.7(5) . .
C27 C25 C20 114.3(8) . .
C26 C25 H25 106.6 . .
C27 C25 H25 106.6 . .
C20 C25 H25 106.6 . .
C25 C26 H26A 109.5 . .
C25 C26 H26B 109.5 . .
H26A C26 H26B 109.5 . .
C25 C26 H26C 109.5 . .
H26A C26 H26C 109.5 . .
H26B C26 H26C 109.5 . .
C25 C27 H27A 109.5 . .
C25 C27 H27B 109.5 . .
H27A C27 H27B 109.5 . .
C25 C27 H27C 109.5 . .
H27A C27 H27C 109.5 . .
H27B C27 H27C 109.5 . .
C30 C28 C29 109.4(6) . .
C30 C28 C24 114.8(5) . .
C29 C28 C24 110.9(4) . .
C30 C28 H28 107.1 . .
C29 C28 H28 107.1 . .
C24 C28 H28 107.1 . .
C28 C29 H29A 109.5 . .
C28 C29 H29B 109.5 . .
H29A C29 H29B 109.5 . .
C28 C29 H29C 109.5 . .
H29A C29 H29C 109.5 . .
H29B C29 H29C 109.5 . .
C28 C30 H30A 109.5 . .
C28 C30 H30B 109.5 . .
H30A C30 H30B 109.5 . .
C28 C30 H30C 109.5 . .
H30A C30 H30C 109.5 . .
H30B C30 H30C 109.5 . .

loop_
_geom_bond_atom_site_label_1
_geom_bond_atom_site_label_2
_geom_bond_distance
_geom_bond_site_symmetry_2
Sn1 C1 2.230(5) .
Sn1 Cl1 2.540(2) .
Sn1 Cl1 2.7099(18) 5_665
Cl1 Sn1 2.7099(18) 5_665
Sn1A C1 2.395(5) .
Sn1A Cl1A 2.569(4) 5_665
Sn1A Cl1A 2.668(4) .
Cl1A Sn1A 2.569(4) 5_665
Cl2 C4 1.753(4) .
C1 C6 1.410(6) .
C1 C2 1.410(6) .
C2 C3 1.388(6) .
C2 C7 1.511(6) .
C3 C4 1.386(6) .
C3 H3 0.9500 .
C4 C5 1.376(7) .
C5 C6 1.376(7) .
C5 H5 0.9500 .
C6 C19 1.513(7) .
C7 C12 1.399(6) .
C7 C8 1.405(6) .
C8 C9 1.387(6) .
C8 C13 1.525(7) .
C9 C10 1.379(7) .
C9 H9 0.9500 .
C10 C11 1.361(8) .
C10 H10 0.9500 .
C11 C12 1.389(7) .
C11 H11 0.9500 .
C12 C16 1.525(7) .
C13 C14 1.525(8) .
C13 C15 1.531(7) .
C13 H13 1.0000 .
C14 H14A 0.9800 .
C14 H14B 0.9800 .
C14 H14C 0.9800 .
C15 H15A 0.9800 .
C15 H15B 0.9800 .
C15 H15C 0.9800 .
C16 C18 1.511(9) .
C16 C17 1.523(7) .
C16 H16 1.0000 .
C17 H17A 0.9800 .
C17 H17B 0.9800 .
C17 H17C 0.9800 .
C18 H18A 0.9800 .
C18 H18B 0.9800 .
C18 H18C 0.9800 .
C19 C24 1.384(9) .
C19 C20 1.400(8) .
C20 C21 1.393(8) .
C20 C25 1.534(10) .
C21 C22 1.349(11) .
C21 H21 0.9500 .
C22 C23 1.387(11) .
C22 H22 0.9500 .
C23 C24 1.416(8) .
C23 H23 0.9500 .
C24 C28 1.529(8) .
C25 C26 1.464(11) .
C25 C27 1.481(9) .
C25 H25 1.0000 .
C26 H26A 0.9800 .
C26 H26B 0.9800 .
C26 H26C 0.9800 .
C27 H27A 0.9800 .
C27 H27B 0.9800 .
C27 H27C 0.9800 .
C28 C30 1.522(9) .
C28 C29 1.526(8) .
C28 H28 1.0000 .
C29 H29A 0.9800 .
C29 H29B 0.9800 .
C29 H29C 0.9800 .
C30 H30A 0.9800 .
C30 H30B 0.9800 .
C30 H30C 0.9800 .
